data_2201219
loop_
_publ_author_name
'Tong, Ming-Liang'
'Li, Wei'
'Chen, Xiao-Ming'
'Ng, Seik Weng'

_publ_section_title
;
 Hexakis(imidazole-<i>N</i>)cobalt(II) 1,4-benzenedicarboxylate
 tetrahydrate
;
_journal_issue 5
_journal_name_full 'Acta Crystallographica Section E'
_journal_page_first m186
_journal_page_last m188
_journal_paper_doi 10.1107/S1600536802005925
_journal_volume 58
_journal_year 2002
_chemical_formula_iupac '[Co(C3 H4 N2)6] (C8 H4 O4), 4H2 O'
_chemical_formula_moiety 'C18 H24 Co N12 2+, C8 H4 O4 2-, 4H2 O'
_chemical_formula_sum 'C26 H36 Co N12 O8'
_chemical_formula_weight 703.60
_chemical_name_systematic
;
 Hexakis(imidazole-N)cobalt(II) 1,4-benzenedicarboxylate tetrahydrate
;
_space_group_IT_number 14
_symmetry_cell_setting monoclinic
_symmetry_space_group_name_Hall '-P 2yab'
_symmetry_space_group_name_H-M 'P 1 21/a 1'
_atom_sites_solution_hydrogens geom
_atom_sites_solution_primary direct
_atom_sites_solution_secondary difmap
_audit_creation_method SHELXL-97
_cell_angle_alpha 90.00
_cell_angle_beta 105.190(10)
_cell_angle_gamma 90.00
_cell_formula_units_Z 2
_cell_length_a 8.219(4)
_cell_length_b 16.203(7)
_cell_length_c 12.991(6)
_cell_measurement_reflns_used 25
_cell_measurement_temperature 298(2)
_cell_measurement_theta_max 15
_cell_measurement_theta_min 7
_cell_volume 1669.6(13)
_computing_cell_refinement XSCANS
_computing_data_collection 'XSCANS (Siemens, 1990)'
_computing_data_reduction XSCANS
_computing_molecular_graphics 'ORTEPII (Johnson, 1976)'
_computing_publication_material SHELXL97
_computing_structure_refinement 'SHELXL97 (Sheldrick, 1997)'
_computing_structure_solution 'SHELXS97 (Sheldrick, 1997)'
_diffrn_ambient_temperature 298(2)
_diffrn_measured_fraction_theta_full 0.998
_diffrn_measured_fraction_theta_max 0.998
_diffrn_measurement_device_type 'Siemens R3m four-circle'
_diffrn_measurement_method \w
_diffrn_radiation_monochromator graphite
_diffrn_radiation_source 'fine-focus sealed tube'
_diffrn_radiation_type MoK\a
_diffrn_radiation_wavelength 0.71073
_diffrn_reflns_av_R_equivalents 0.051
_diffrn_reflns_av_sigmaI/netI 0.037
_diffrn_reflns_limit_h_max 11
_diffrn_reflns_limit_h_min 0
_diffrn_reflns_limit_k_max 22
_diffrn_reflns_limit_k_min 0
_diffrn_reflns_limit_l_max 17
_diffrn_reflns_limit_l_min -17
_diffrn_reflns_number 4723
_diffrn_reflns_theta_full 29.0
_diffrn_reflns_theta_max 29.0
_diffrn_reflns_theta_min 2.0
_diffrn_standards_decay_% 0
_diffrn_standards_interval_count 150
_diffrn_standards_number 2
_exptl_absorpt_coefficient_mu 0.58
_exptl_absorpt_correction_T_max 0.837
_exptl_absorpt_correction_T_min 0.753
_exptl_absorpt_correction_type '\y scan'
_exptl_absorpt_process_details '(North et al., 1968)'
_exptl_crystal_colour red
_exptl_crystal_density_diffrn 1.400
_exptl_crystal_density_method 'not measured'
_exptl_crystal_description Block
_exptl_crystal_F_000 734
_exptl_crystal_size_max 0.52
_exptl_crystal_size_mid 0.40
_exptl_crystal_size_min 0.32
_refine_diff_density_max 0.34
_refine_diff_density_min -0.73
_refine_ls_extinction_coef 0.073(6)
_refine_ls_extinction_expression Fc^*^=kFc[1+0.001xFc^2^\l^3^/sin(2\q)]^-1/4^
_refine_ls_extinction_method SHELXL97
_refine_ls_goodness_of_fit_ref 1.06
_refine_ls_hydrogen_treatment mixed
_refine_ls_matrix_type full
_refine_ls_number_parameters 243
_refine_ls_number_reflns 4433
_refine_ls_number_restraints 6
_refine_ls_restrained_S_all 1.06
_refine_ls_R_factor_all 0.086
_refine_ls_R_factor_gt 0.058
_refine_ls_shift/su_max <0.001
_refine_ls_shift/su_mean 0.000
_refine_ls_structure_factor_coef Fsqd
_refine_ls_weighting_details 'calc w = 1/[\s^2^(Fo^2^)+(0.0980P)^2^+0.6325P] where P = (Fo^2^+2Fc^2^)/3'
_refine_ls_weighting_scheme calc
_refine_ls_wR_factor_gt 0.157
_refine_ls_wR_factor_ref 0.179
_reflns_number_gt 3159
_reflns_number_total 4433
_reflns_threshold_expression I>2\s(I)
_cod_data_source_file ya6096.cif
_cod_data_source_block I
_cod_depositor_comments
;
The following automatic conversions were performed:
'_symmetry_cell_setting' value 'Monoclinic' changed to 'monoclinic'
according to '/home/saulius/struct/CIF-dictionaries/cif_core.dic'
dictionary named 'cif_core.dic' version 2.4.1 from 2010-06-29.

Automatic conversion script
Id: cif_fix_enum 1527 2010-12-29 10:47:43Z saulius 

The following automatic conversions were performed:

'_symmetry_cell_setting' value 'Monoclinic' changed to 'monoclinic'
according to /home/saulius/struct/CIF-dictionaries/cif_core.dic
dictionary named 'cif_core.dic' version 2.4.1 from 2010-06-29.

Automatic conversion script
Id: cif_fix_values 1715 2011-07-08 13:25:40Z adriana 
;
_cod_original_cell_volume 1670.0(10)
_cod_original_sg_symbol_H-M 'P 21/a'
_cod_database_code 2201219
_cod_database_fobs_code 2201219

loop_
_symmetry_equiv_pos_as_xyz
'x, y, z'
'x+1/2, -y+1/2, z'
'-x, -y, -z'
'-x-1/2, y-1/2, -z'

loop_
_atom_site_label
_atom_site_fract_x
_atom_site_fract_y
_atom_site_fract_z
_atom_site_U_iso_or_equiv
_atom_site_adp_type
_atom_site_calc_flag
_atom_site_refinement_flags
_atom_site_occupancy
_atom_site_disorder_assembly
_atom_site_disorder_group
_atom_site_type_symbol
Co1 0.5000 0.5000 0.5000 0.0375(2) Uani d S 1 . . Co
O1 1.0719(3) 0.91410(10) 0.9645(2) 0.0550(10) Uani d . 1 . . O
O2 1.2513(3) 0.81100(10) 1.0213(2) 0.0570(10) Uani d . 1 . . O
O1w 0.8129(4) 0.8034(2) 0.8659(2) 0.0640(10) Uani d D 1 . . O
O2w 1.0021(4) 0.7819(2) 1.1541(2) 0.0650(10) Uani d D 1 . . O
N1 0.6927(3) 0.5814(2) 0.6006(2) 0.0450(10) Uani d . 1 . . N
N2 0.8122(4) 0.6783(2) 0.7164(2) 0.0630(10) Uani d . 1 . . N
N3 0.3311(3) 0.6060(2) 0.4468(2) 0.0450(10) Uani d . 1 . . N
N4 0.1718(4) 0.6990(2) 0.3407(2) 0.0580(10) Uani d . 1 . . N
N5 0.6059(3) 0.5193(2) 0.3646(2) 0.0430(10) Uani d . 1 . . N
N6 0.6334(4) 0.5203(2) 0.1995(2) 0.0500(10) Uani d . 1 . . N
C1 0.6698(4) 0.6523(2) 0.6465(2) 0.0530(10) Uani d . 1 . . C
C2 0.9351(5) 0.6214(3) 0.7165(3) 0.0670(10) Uani d . 1 . . C
C3 0.8609(4) 0.5622(2) 0.6448(3) 0.0580(10) Uani d . 1 . . C
C4 0.5422(4) 0.4943(2) 0.2648(2) 0.0510(10) Uani d . 1 . . C
C5 0.7649(4) 0.5663(2) 0.2598(3) 0.0590(10) Uani d . 1 . . C
C6 0.7471(4) 0.5653(2) 0.3612(2) 0.0500(10) Uani d . 1 . . C
C7 0.2936(4) 0.6415(2) 0.3507(2) 0.0510(10) Uani d . 1 . . C
C8 0.1270(5) 0.7014(2) 0.4357(3) 0.0680(10) Uani d . 1 . . C
C9 0.2258(4) 0.6444(2) 0.5004(3) 0.0590(10) Uani d . 1 . . C
C10 1.2190(3) 0.8852(2) 0.9925(2) 0.0400(10) Uani d . 1 . . C
C11 1.3655(3) 0.9441(2) 0.9957(2) 0.0390(10) Uani d . 1 . . C
C12 1.3342(4) 1.0293(2) 0.9803(2) 0.0460(10) Uani d . 1 . . C
C13 1.5318(4) 0.9155(2) 1.0151(2) 0.0470(10) Uani d . 1 . . C
H1 0.5678 0.6805 0.6321 0.063 Uiso calc R 1 . . H
H2 1.0466 0.6228 0.7571 0.081 Uiso calc R 1 . . H
H3 0.9152 0.5158 0.6280 0.069 Uiso calc R 1 . . H
H4 0.4453 0.4623 0.2428 0.061 Uiso calc R 1 . . H
H5 0.8489 0.5928 0.2362 0.071 Uiso calc R 1 . . H
H6 0.8188 0.5915 0.4194 0.060 Uiso calc R 1 . . H
H7 0.3452 0.6282 0.2972 0.061 Uiso calc R 1 . . H
H8 0.0458 0.7350 0.4523 0.081 Uiso calc R 1 . . H
H9 0.2232 0.6329 0.5701 0.071 Uiso calc R 1 . . H
H12 1.2245 1.0492 0.9671 0.055 Uiso calc R 1 . . H
H13 1.5538 0.8594 1.0252 0.056 Uiso calc R 1 . . H
H1w1 0.903(4) 0.830(3) 0.892(4) 0.11(2) Uiso d D 1 . . H
H1w2 0.793(7) 0.770(4) 0.911(4) 0.20(4) Uiso d D 1 . . H
H2w1 0.925(4) 0.751(2) 1.117(3) 0.090(10) Uiso d D 1 . . H
H2w2 1.067(5) 0.797(3) 1.116(3) 0.12(2) Uiso d D 1 . . H
H2n 0.819(5) 0.721(3) 0.753(3) 0.080(10) Uiso d . 1 . . H
H4n 0.127(5) 0.727(2) 0.286(3) 0.070(10) Uiso d . 1 . . H
H6n 0.607(6) 0.508(2) 0.133(4) 0.080(10) Uiso d . 1 . . H

loop_
_atom_site_aniso_label
_atom_site_aniso_U_11
_atom_site_aniso_U_22
_atom_site_aniso_U_33
_atom_site_aniso_U_12
_atom_site_aniso_U_13
_atom_site_aniso_U_23
Co1 0.0382(3) 0.0423(3) 0.0308(3) -0.0014(2) 0.0067(2) -0.0029(2)
O1 0.0390(10) 0.0470(10) 0.076(2) 0.0010(10) 0.0100(10) 0.0010(10)
O2 0.0490(10) 0.0410(10) 0.076(2) 0.0000(10) 0.0100(10) 0.0110(10)
O1w 0.068(2) 0.0560(10) 0.0580(10) -0.0100(10) -0.0020(10) -0.0060(10)
O2w 0.072(2) 0.066(2) 0.0500(10) -0.0220(10) 0.0020(10) 0.0020(10)
N1 0.0420(10) 0.0510(10) 0.0390(10) -0.0070(10) 0.0060(10) -0.0050(10)
N2 0.076(2) 0.058(2) 0.048(2) -0.019(2) 0.0080(10) -0.0130(10)
N3 0.0450(10) 0.0450(10) 0.0430(10) 0.0030(10) 0.0060(10) -0.0010(10)
N4 0.061(2) 0.050(2) 0.055(2) 0.0060(10) 0.0000(10) 0.0050(10)
N5 0.0440(10) 0.0510(10) 0.0350(10) 0.0010(10) 0.0110(10) 0.0010(10)
N6 0.059(2) 0.057(2) 0.0350(10) 0.0000(10) 0.0140(10) 0.0020(10)
C1 0.058(2) 0.050(2) 0.046(2) -0.0070(10) 0.0080(10) -0.0040(10)
C2 0.058(2) 0.080(3) 0.054(2) -0.019(2) -0.003(2) -0.007(2)
C3 0.045(2) 0.071(2) 0.051(2) -0.002(2) 0.0040(10) -0.008(2)
C4 0.061(2) 0.053(2) 0.0370(10) -0.0080(10) 0.0100(10) -0.0040(10)
C5 0.056(2) 0.075(2) 0.048(2) -0.006(2) 0.0180(10) 0.011(2)
C6 0.045(2) 0.062(2) 0.0400(10) -0.0030(10) 0.0050(10) 0.0040(10)
C7 0.053(2) 0.049(2) 0.047(2) 0.0020(10) 0.0070(10) 0.0030(10)
C8 0.070(2) 0.064(2) 0.065(2) 0.021(2) 0.010(2) -0.005(2)
C9 0.067(2) 0.061(2) 0.047(2) 0.014(2) 0.0110(10) -0.0020(10)
C10 0.0420(10) 0.0410(10) 0.0360(10) 0.0020(10) 0.0110(10) 0.0000(10)
C11 0.0410(10) 0.0400(10) 0.0370(10) 0.0020(10) 0.0120(10) -0.0010(10)
C12 0.0400(10) 0.0430(10) 0.057(2) 0.0060(10) 0.0140(10) 0.0020(10)
C13 0.045(2) 0.0360(10) 0.059(2) 0.0040(10) 0.0140(10) 0.0030(10)

loop_
_atom_type_symbol
_atom_type_description
_atom_type_scat_dispersion_real
_atom_type_scat_dispersion_imag
_atom_type_scat_source
C C 0.0033 0.0016 'International Tables Vol C Tables 4.2.6.8 and 6.1.1.4'
H H 0.0000 0.0000 'International Tables Vol C Tables 4.2.6.8 and 6.1.1.4'
N N 0.0061 0.0033 'International Tables Vol C Tables 4.2.6.8 and 6.1.1.4'
O O 0.0106 0.0060 'International Tables Vol C Tables 4.2.6.8 and 6.1.1.4'
Co Co 0.3494 0.9721 'International Tables Vol C Tables 4.2.6.8 and 6.1.1.4'

loop_
_geom_angle_atom_site_label_1
_geom_angle_atom_site_label_2
_geom_angle_atom_site_label_3
_geom_angle_site_symmetry_1
_geom_angle_site_symmetry_3
_geom_angle
_geom_angle_publ_flag
N1 Co1 N1 . 3_666 180.00(10) no
N1 Co1 N3 . . 90.90(10) yes
N1 Co1 N3 . 3_666 89.10(10) no
N1 Co1 N5 . . 90.90(10) yes
N1 Co1 N5 . 3_666 89.10(10) no
N1 Co1 N3 3_666 . 89.10(10) no
N1 Co1 N3 3_666 3_666 90.90(10) no
N1 Co1 N5 3_666 . 89.10(10) no
N1 Co1 N5 3_666 3_666 90.90(10) no
N3 Co1 N3 . 3_666 180.0000(10) no
N3 Co1 N5 . . 89.30(10) yes
N3 Co1 N5 . 3_666 90.70(10) no
N3 Co1 N5 3_666 . 90.70(10) no
N3 Co1 N5 3_666 3_666 89.30(10) no
N5 Co1 N5 . 3_666 180.0000(10) no
C1 N1 C3 . . 104.5(3) no
C1 N1 Co1 . . 128.1(2) no
C3 N1 Co1 . . 126.5(2) no
C1 N2 C2 . . 107.5(3) no
C7 N3 C9 . . 104.7(3) no
C7 N3 Co1 . . 127.0(2) no
C9 N3 Co1 . . 128.0(2) no
C7 N4 C8 . . 107.4(3) no
C4 N5 C6 . . 104.6(2) no
C4 N5 Co1 . . 127.2(2) no
C6 N5 Co1 . . 128.0(2) no
C4 N6 C5 . . 107.3(3) no
N1 C1 N2 . . 111.9(3) no
C3 C2 N2 . . 106.0(3) no
C2 C3 N1 . . 110.1(3) no
N5 C4 N6 . . 112.3(3) no
C6 C5 N6 . . 106.0(3) no
C5 C6 N5 . . 109.9(3) no
N3 C7 N4 . . 111.8(3) no
C9 C8 N4 . . 106.1(3) no
C8 C9 N3 . . 110.0(3) no
O1 C10 O2 . . 123.4(3) no
O1 C10 C11 . . 117.7(2) no
O2 C10 C11 . . 118.9(2) no
C13 C11 C12 . . 118.8(2) no
C13 C11 C10 . . 121.5(2) no
C12 C11 C10 . . 119.7(2) no
C13 C12 C11 3_877 . 120.3(3) no
C11 C13 C12 . 3_877 120.9(3) no
H1w1 O1w H1w2 . . 111(2) no
H2w1 O2w H2w2 . . 109(2) no
C1 N2 H2n . . 124(3) no
C2 N2 H2n . . 128(3) no
C7 N4 H4n . . 127(3) no
C8 N4 H4n . . 125(3) no
C4 N6 H6n . . 122(3) no
C5 N6 H6n . . 131(3) no
N1 C1 H1 . . 124.1 no
N2 C1 H1 . . 124.1 no
C3 C2 H2 . . 127.0 no
N2 C2 H2 . . 127.0 no
C2 C3 H3 . . 124.9 no
N1 C3 H3 . . 124.9 no
N5 C4 H4 . . 123.9 no
N6 C4 H4 . . 123.9 no
C6 C5 H5 . . 127.0 no
N6 C5 H5 . . 127.0 no
C5 C6 H6 . . 125.1 no
N5 C6 H6 . . 125.1 no
N3 C7 H7 . . 124.1 no
N4 C7 H7 . . 124.1 no
C9 C8 H8 . . 126.9 no
N4 C8 H8 . . 126.9 no
C8 C9 H9 . . 125.0 no
N3 C9 H9 . . 125.0 no
C13 C12 H12 3_877 . 119.9 no
C11 C12 H12 . . 119.9 no
C11 C13 H13 . . 119.6 no
C12 C13 H13 3_877 . 119.6 no

loop_
_geom_bond_atom_site_label_1
_geom_bond_atom_site_label_2
_geom_bond_site_symmetry_2
_geom_bond_distance
_geom_bond_publ_flag
Co1 N1 . 2.207(2) yes
Co1 N1 3_666 2.207(2) no
Co1 N3 . 2.203(2) yes
Co1 N3 3_666 2.203(2) no
Co1 N5 . 2.180(2) yes
Co1 N5 3_666 2.180(2) no
O1 C10 . 1.258(3) no
O2 C10 . 1.266(3) no
N1 C1 . 1.330(4) no
N1 C3 . 1.386(4) no
N2 C1 . 1.347(4) no
N2 C2 . 1.367(5) no
N3 C7 . 1.336(4) no
N3 C9 . 1.392(4) no
N4 C7 . 1.348(4) no
N4 C8 . 1.377(5) no
N5 C4 . 1.328(4) no
N5 C6 . 1.390(4) no
N6 C4 . 1.339(4) no
N6 C5 . 1.377(4) no
C2 C3 . 1.365(5) no
C5 C6 . 1.363(4) no
C8 C9 . 1.364(5) no
C10 C11 . 1.528(4) no
C11 C13 . 1.402(4) no
C11 C12 . 1.408(4) no
C12 C13 3_877 1.408(4) no
C13 C12 3_877 1.408(4) no
O1w H1w1 . 0.850(10) no
O1w H1w2 . 0.850(10) no
O2w H2w1 . 0.850(10) no
O2w H2w2 . 0.850(10) no
N2 H2n . 0.83(4) no
N4 H4n . 0.84(4) no
N6 H6n . 0.86(5) no
C1 H1 . 0.9300 no
C2 H2 . 0.9300 no
C3 H3 . 0.9300 no
C4 H4 . 0.9300 no
C5 H5 . 0.9300 no
C6 H6 . 0.9300 no
C7 H7 . 0.9300 no
C8 H8 . 0.9300 no
C9 H9 . 0.9300 no
C12 H12 . 0.9300 no
C13 H13 . 0.9300 no

loop_
_geom_hbond_atom_site_label_D
_geom_hbond_atom_site_label_H
_geom_hbond_atom_site_label_A
_geom_hbond_site_symmetry_A
_geom_hbond_distance_DH
_geom_hbond_distance_HA
_geom_hbond_distance_DA
_geom_hbond_angle_DHA
_geom_hbond_publ_flag
N2 H2n O1w . 0.83(4) 2.00(4) 2.806(4) 165(4) yes
N4 H4n O2w 1_454 0.84(4) 1.97(4) 2.802(4) 173(4) yes
N6 H6n O1 4_756 0.86(5) 2.25(5) 2.909(4) 133(4) yes
O1w H1w1 O1 . 0.850(10) 2.00(2) 2.821(3) 164(5) yes
O1w H1w2 O2 2_465 0.850(10) 2.030(10) 2.880(4) 178(5) yes
O2w H2w2 O2 . 0.850(10) 2.200(10) 3.041(4) 169(5) yes
O2w H2w1 O2 2_465 0.850(10) 1.910(10) 2.761(3) 174(4) yes

loop_
_geom_torsion_atom_site_label_1
_geom_torsion_atom_site_label_2
_geom_torsion_atom_site_label_3
_geom_torsion_atom_site_label_4
_geom_torsion_site_symmetry_1
_geom_torsion_site_symmetry_4
_geom_torsion
_geom_torsion_publ_flag
N5 Co1 N1 C1 . . 117.3(3) no
N5 Co1 N1 C1 3_666 . -62.7(3) no
N3 Co1 N1 C1 . . 28.1(3) no
N3 Co1 N1 C1 3_666 . -151.9(3) no
N5 Co1 N1 C3 . . -74.9(3) no
N5 Co1 N1 C3 3_666 . 105.1(3) no
N3 Co1 N1 C3 . . -164.2(3) no
N3 Co1 N1 C3 3_666 . 15.8(3) no
N5 Co1 N3 C7 . . 16.7(3) no
N5 Co1 N3 C7 3_666 . -163.3(3) no
N1 Co1 N3 C7 3_666 . -72.4(3) no
N1 Co1 N3 C7 . . 107.6(3) no
N5 Co1 N3 C9 . . -171.5(3) no
N5 Co1 N3 C9 3_666 . 8.5(3) no
N1 Co1 N3 C9 3_666 . 99.4(3) no
N1 Co1 N3 C9 . . -80.6(3) no
N3 Co1 N5 C4 . . -81.7(3) no
N3 Co1 N5 C4 3_666 . 98.3(3) no
N1 Co1 N5 C4 3_666 . 7.4(3) no
N1 Co1 N5 C4 . . -172.6(3) no
N3 Co1 N5 C6 . . 93.1(3) no
N3 Co1 N5 C6 3_666 . -86.9(3) no
N1 Co1 N5 C6 3_666 . -177.8(3) no
N1 Co1 N5 C6 . . 2.2(3) no
C3 N1 C1 N2 . . -0.2(4) no
Co1 N1 C1 N2 . . 169.6(2) no
C2 N2 C1 N1 . . 0.0(4) no
C1 N2 C2 C3 . . 0.3(4) no
N2 C2 C3 N1 . . -0.4(4) no
C1 N1 C3 C2 . . 0.4(4) no
Co1 N1 C3 C2 . . -169.7(2) no
C6 N5 C4 N6 . . 0.6(4) no
Co1 N5 C4 N6 . . 176.4(2) no
C5 N6 C4 N5 . . -0.7(4) no
C4 N6 C5 C6 . . 0.5(4) no
N6 C5 C6 N5 . . -0.1(4) no
C4 N5 C6 C5 . . -0.3(4) no
Co1 N5 C6 C5 . . -176.0(2) no
C9 N3 C7 N4 . . -0.3(4) no
Co1 N3 C7 N4 . . 173.1(2) no
C8 N4 C7 N3 . . 0.0(4) no
C7 N4 C8 C9 . . 0.2(4) no
N4 C8 C9 N3 . . -0.4(4) no
C7 N3 C9 C8 . . 0.4(4) no
Co1 N3 C9 C8 . . -172.8(2) no
O1 C10 C11 C13 . . -173.3(3) no
O2 C10 C11 C13 . . 9.1(4) no
O1 C10 C11 C12 . . 7.5(4) no
O2 C10 C11 C12 . . -170.0(3) no
C13 C11 C12 C13 . 3_877 -0.2(5) no
C10 C11 C12 C13 . 3_877 179.0(3) no
C12 C11 C13 C12 . 3_877 0.2(5) no
C10 C11 C13 C12 . 3_877 -179.0(3) no
